data_7014732
loop_
_publ_author_name
'Ullrich, Matthias'
'Berger, Raphael J. F.'
'Jana, Surajit'
'Pape, Tania'
'Fr\"ohlich, Roland'
'Mitzel, Norbert W.'

_publ_section_title
;
 Organozinc hydroxylamides: on the bulk-dependent interplay of
 nuclearity, structure and dynamics.
;
_journal_issue 5
_journal_name_full 'Dalton transactions (Cambridge, England : 2003)'
_journal_page_first 1144
_journal_page_last 1157
_journal_paper_doi 10.1039/c0dt01100b
_journal_volume 40
_journal_year 2011
_chemical_formula_sum 'C17 H45 N3 O4 Zn4'
_chemical_formula_weight 617.04
_chemical_name_systematic
;
?
;
_space_group_IT_number 146
_symmetry_cell_setting rhombohedral
_symmetry_space_group_name_Hall 'R 3'
_symmetry_space_group_name_H-M 'R 3 :H'
_atom_sites_solution_hydrogens geom
_atom_sites_solution_primary direct
_atom_sites_solution_secondary difmap
_audit_creation_method SHELXL-97
_cell_angle_alpha 90.00
_cell_angle_beta 90.00
_cell_angle_gamma 120.00
_cell_formula_units_Z 3
_cell_length_a 11.462(2)
_cell_length_b 11.462(2)
_cell_length_c 17.651(5)
_cell_measurement_reflns_used 900
_cell_measurement_temperature 153(2)
_cell_measurement_theta_max 22.5
_cell_measurement_theta_min 1
_cell_volume 2008.3(8)
_computing_cell_refinement 'SAINT (Bruker AXS, 2000)'
_computing_data_collection 'SMART (Bruker AXS, 2000)'
_computing_data_reduction 'SAINT,SADABS (Bruker AXS, 2000)'
_computing_molecular_graphics
;
ORTEP3,L.J. Farrugia, J. Appl. Cryst. (1997) 30, 565
;
_computing_structure_refinement 'SHELXL-97 (Sheldrick, 1997)'
_computing_structure_solution 'SHELXS-97 (Sheldrick, 1990)'
_diffrn_ambient_temperature 153(2)
_diffrn_detector_area_resol_mean 80
_diffrn_measured_fraction_theta_full 0.998
_diffrn_measured_fraction_theta_max 0.998
_diffrn_measurement_device_type 'CCD area detector'
_diffrn_measurement_method 'Omega and Phi scans'
_diffrn_radiation_monochromator graphite
_diffrn_radiation_source 'rotating anode'
_diffrn_radiation_type MoK\a
_diffrn_radiation_wavelength 0.71073
_diffrn_reflns_av_R_equivalents 0.0494
_diffrn_reflns_av_sigmaI/netI 0.0509
_diffrn_reflns_limit_h_max 16
_diffrn_reflns_limit_h_min -16
_diffrn_reflns_limit_k_max 16
_diffrn_reflns_limit_k_min -15
_diffrn_reflns_limit_l_max 24
_diffrn_reflns_limit_l_min -24
_diffrn_reflns_number 7628
_diffrn_reflns_theta_full 30.01
_diffrn_reflns_theta_max 30.01
_diffrn_reflns_theta_min 2.35
_exptl_absorpt_coefficient_mu 3.563
_exptl_absorpt_correction_T_max 0.4247
_exptl_absorpt_correction_T_min 0.3161
_exptl_absorpt_correction_type multi-scan
_exptl_absorpt_process_details
;
Corrections were done with the SADABS program, utilizing the none merged
raw data obtained from the integration process. Integration and final cell
refinement were done with SAINT.

SADABS reports ratio of Tmin/Tmax = 0.605565

;
_exptl_crystal_colour colourless
_exptl_crystal_density_diffrn 1.531
_exptl_crystal_density_method 'not measured'
_exptl_crystal_description 'transparent prism'
_exptl_crystal_F_000 960
_exptl_crystal_size_max 0.42
_exptl_crystal_size_mid 0.34
_exptl_crystal_size_min 0.29
_refine_diff_density_max 0.276
_refine_diff_density_min -0.432
_refine_diff_density_rms 0.059
_refine_ls_abs_structure_details 'Flack H D (1983), Acta Cryst. A39, 876-881'
_refine_ls_abs_structure_Flack 0.165(16)
_refine_ls_extinction_method none
_refine_ls_goodness_of_fit_ref 0.987
_refine_ls_hydrogen_treatment noref
_refine_ls_matrix_type full
_refine_ls_number_parameters 91
_refine_ls_number_reflns 2589
_refine_ls_number_restraints 1
_refine_ls_restrained_S_all 0.987
_refine_ls_R_factor_all 0.0323
_refine_ls_R_factor_gt 0.0304
_refine_ls_shift/su_max 0.001
_refine_ls_shift/su_mean 0.000
_refine_ls_structure_factor_coef Fsqd
_refine_ls_weighting_details 'calc w=1/[\s^2^(Fo^2^)+(0.0265P)^2^+0.0000P] where P=(Fo^2^+2Fc^2^)/3'
_refine_ls_weighting_scheme calc
_refine_ls_wR_factor_gt 0.0657
_refine_ls_wR_factor_ref 0.0662
_reflns_number_gt 2447
_reflns_number_total 2589
_reflns_threshold_expression >2sigma(I)
_cod_data_source_file C0DT01100B.TXT
_cod_data_source_block sad
_cod_original_cell_volume 2008.4(7)
_cod_original_sg_symbol_H-M R3
_cod_database_code 7014732

loop_
_symmetry_equiv_pos_as_xyz
'x, y, z'
'-y, x-y, z'
'-x+y, -x, z'
'x+2/3, y+1/3, z+1/3'
'-y+2/3, x-y+1/3, z+1/3'
'-x+y+2/3, -x+1/3, z+1/3'
'x+1/3, y+2/3, z+2/3'
'-y+1/3, x-y+2/3, z+2/3'
'-x+y+1/3, -x+2/3, z+2/3'

loop_
_atom_site_label
_atom_site_type_symbol
_atom_site_fract_x
_atom_site_fract_y
_atom_site_fract_z
_atom_site_U_iso_or_equiv
_atom_site_adp_type
_atom_site_occupancy
_atom_site_symmetry_multiplicity
_atom_site_calc_flag
_atom_site_refinement_flags
_atom_site_disorder_assembly
_atom_site_disorder_group
Zn1 Zn 1.0000 0.0000 0.13887(3) 0.01621(11) Uani 1 3 d S . .
Zn2 Zn 0.98218(3) 0.15883(3) 0.288373(18) 0.02341(9) Uani 1 1 d . . .
N1 N 0.8070(2) 0.0382(2) 0.22609(13) 0.0195(4) Uani 1 1 d . . .
O1 O 1.10213(18) 0.17531(19) 0.20131(10) 0.0192(4) Uani 1 1 d . . .
O2 O 1.0000 0.0000 0.33360(18) 0.0243(7) Uani 1 3 d S . .
C1 C 0.7875(3) 0.0969(3) 0.15621(17) 0.0270(6) Uani 1 1 d . . .
H1A H 0.7074 0.0270 0.1290 0.032 Uiso 1 1 calc R . .
H1B H 0.8667 0.1257 0.1228 0.032 Uiso 1 1 calc R . .
C2 C 0.7688(4) 0.2168(4) 0.1720(2) 0.0412(8) Uani 1 1 d . . .
H2A H 0.6821 0.1859 0.1972 0.062 Uiso 1 1 calc R . .
H2B H 0.7705 0.2609 0.1241 0.062 Uiso 1 1 calc R . .
H2C H 0.8418 0.2809 0.2048 0.062 Uiso 1 1 calc R . .
C3 C 0.9971(4) 0.2957(4) 0.3616(2) 0.0444(9) Uani 1 1 d . . .
H3A H 1.0772 0.3244 0.3932 0.067 Uiso 1 1 calc R . .
H3B H 0.9167 0.2571 0.3938 0.067 Uiso 1 1 calc R . .
H3C H 1.0047 0.3736 0.3342 0.067 Uiso 1 1 calc R . .
C4 C 1.0000 0.0000 0.0278(3) 0.0269(10) Uani 1 3 d S . .
H4A H 0.9740 0.0644 0.0092 0.040 Uiso 0.33 1 calc PR . .
H4B H 0.9356 -0.0904 0.0092 0.040 Uiso 0.33 1 calc PR . .
H4C H 1.0904 0.0260 0.0092 0.040 Uiso 0.33 1 calc PR . .
C5 C 0.6883(3) -0.0153(3) 0.27644(16) 0.0266(6) Uani 1 1 d . . .
H5A H 0.6775 0.0610 0.2935 0.032 Uiso 1 1 calc R . .
H5B H 0.7071 -0.0539 0.3219 0.032 Uiso 1 1 calc R . .
C6 C 0.5559(3) -0.1217(4) 0.2427(2) 0.0441(9) Uani 1 1 d . . .
H6A H 0.5266 -0.0806 0.2040 0.066 Uiso 1 1 calc R . .
H6B H 0.4876 -0.1604 0.2827 0.066 Uiso 1 1 calc R . .
H6C H 0.5677 -0.1929 0.2196 0.066 Uiso 1 1 calc R . .
C7 C 1.0000 0.0000 0.4151(3) 0.0533(19) Uani 1 3 d S . .
H7A H 0.9222 0.0053 0.4336 0.080 Uiso 0.33 1 calc PR . .
H7B H 1.0831 0.0778 0.4336 0.080 Uiso 0.33 1 calc PR . .
H7C H 0.9947 -0.0831 0.4336 0.080 Uiso 0.33 1 calc PR . .

loop_
_atom_site_aniso_label
_atom_site_aniso_U_11
_atom_site_aniso_U_22
_atom_site_aniso_U_33
_atom_site_aniso_U_23
_atom_site_aniso_U_13
_atom_site_aniso_U_12
Zn1 0.01762(16) 0.01762(16) 0.0134(2) 0.000 0.000 0.00881(8)
Zn2 0.02369(17) 0.02431(17) 0.02351(15) -0.00812(13) -0.00161(13) 0.01294(14)
N1 0.0195(11) 0.0213(12) 0.0202(11) 0.0002(9) 0.0034(9) 0.0120(9)
O1 0.0173(9) 0.0193(9) 0.0206(10) -0.0029(7) -0.0039(7) 0.0087(8)
O2 0.0303(11) 0.0303(11) 0.0123(15) 0.000 0.000 0.0151(6)
C1 0.0305(16) 0.0353(17) 0.0234(14) 0.0059(12) 0.0035(12) 0.0224(14)
C2 0.051(2) 0.051(2) 0.044(2) 0.0128(17) 0.0116(16) 0.0424(19)
C3 0.045(2) 0.043(2) 0.047(2) -0.0211(17) -0.0012(17) 0.0235(17)
C4 0.0320(16) 0.0320(16) 0.017(2) 0.000 0.000 0.0160(8)
C5 0.0243(14) 0.0323(16) 0.0243(15) 0.0023(12) 0.0098(11) 0.0150(13)
C6 0.0238(17) 0.046(2) 0.056(2) -0.0026(17) 0.0059(15) 0.0127(16)
C7 0.072(3) 0.072(3) 0.017(3) 0.000 0.000 0.0358(15)

loop_
_atom_type_symbol
_atom_type_description
_atom_type_scat_dispersion_real
_atom_type_scat_dispersion_imag
_atom_type_scat_source
C C 0.0033 0.0016 'International Tables Vol C Tables 4.2.6.8 and 6.1.1.4'
H H 0.0000 0.0000 'International Tables Vol C Tables 4.2.6.8 and 6.1.1.4'
N N 0.0061 0.0033 'International Tables Vol C Tables 4.2.6.8 and 6.1.1.4'
O O 0.0106 0.0060 'International Tables Vol C Tables 4.2.6.8 and 6.1.1.4'
Zn Zn 0.2839 1.4301 'International Tables Vol C Tables 4.2.6.8 and 6.1.1.4'

loop_
_geom_angle_atom_site_label_1
_geom_angle_atom_site_label_2
_geom_angle_atom_site_label_3
_geom_angle
_geom_angle_site_symmetry_1
_geom_angle_site_symmetry_3
_geom_angle_publ_flag
C4 Zn1 O1 122.23(5) . . ?
C4 Zn1 O1 122.23(5) . 2_645 ?
O1 Zn1 O1 94.21(7) . 2_645 ?
C4 Zn1 O1 122.23(5) . 3_765 ?
O1 Zn1 O1 94.21(7) . 3_765 ?
O1 Zn1 O1 94.21(7) 2_645 3_765 ?
C3 Zn2 O1 130.09(13) . . ?
C3 Zn2 O2 115.79(15) . . ?
O1 Zn2 O2 90.79(9) . . ?
C3 Zn2 N1 122.87(13) . . ?
O1 Zn2 N1 92.62(8) . . ?
O2 Zn2 N1 96.00(8) . . ?
O1 N1 C1 105.5(2) 2_645 . ?
O1 N1 C5 108.6(2) 2_645 . ?
C1 N1 C5 112.0(2) . . ?
O1 N1 Zn2 103.24(14) 2_645 . ?
C1 N1 Zn2 116.90(19) . . ?
C5 N1 Zn2 109.79(17) . . ?
N1 O1 Zn2 112.54(14) 3_765 . ?
N1 O1 Zn1 109.73(15) 3_765 . ?
Zn2 O1 Zn1 106.77(8) . . ?
C7 O2 Zn2 112.46(8) . 2_645 ?
C7 O2 Zn2 112.46(8) . . ?
Zn2 O2 Zn2 106.32(9) 2_645 . ?
C7 O2 Zn2 112.46(8) . 3_765 ?
Zn2 O2 Zn2 106.32(9) 2_645 3_765 ?
Zn2 O2 Zn2 106.32(9) . 3_765 ?
N1 C1 C2 112.4(3) . . ?
N1 C5 C6 116.2(3) . . ?

loop_
_geom_bond_atom_site_label_1
_geom_bond_atom_site_label_2
_geom_bond_distance
_geom_bond_site_symmetry_2
_geom_bond_publ_flag
Zn1 C4 1.961(5) . ?
Zn1 O1 2.0665(19) . ?
Zn1 O1 2.0665(19) 2_645 ?
Zn1 O1 2.0665(19) 3_765 ?
Zn2 C3 1.974(3) . ?
Zn2 O1 2.0070(19) . ?
Zn2 O2 2.0893(13) . ?
Zn2 N1 2.092(2) . ?
N1 O1 1.456(3) 2_645 ?
N1 C1 1.475(4) . ?
N1 C5 1.477(3) . ?
O1 N1 1.456(3) 3_765 ?
O2 C7 1.439(6) . ?
O2 Zn2 2.0893(13) 2_645 ?
O2 Zn2 2.0893(13) 3_765 ?
C1 C2 1.519(4) . ?
C5 C6 1.515(5) . ?
